data_7232070
loop_
_publ_author_name
'Ying, Jun'
'Chen, Ya-Guang'
'Wang, Xiu-Yan'

_publ_section_title
;
 A series of 0D to 3D Anderson-type polyoxometalate-based compounds
 obtained under ambient and hydrothermal conditions
;
_journal_issue 7
_journal_name_full CrystEngComm
_journal_page_first 1168
_journal_paper_doi 10.1039/C8CE01971A
_journal_volume 21
_journal_year 2019
_chemical_formula_moiety 'C8 H38 Cr Cu2 Mo6 N8 O24, C4 H22 Cr Cu Mo6 N4 O24, 23.5(H2 O)'
_chemical_formula_sum 'C12 H107 Cr2 Cu3 Mo12 N12 O71.5'
_chemical_formula_weight 3009.99
_space_group_crystal_system monoclinic
_space_group_IT_number 15
_space_group_name_Hall '-C 2yc'
_space_group_name_H-M_alt 'C 1 2/c 1'
_symmetry_space_group_name_Hall '-C 2yc'
_symmetry_space_group_name_H-M 'C 1 2/c 1'
_atom_sites_solution_hydrogens mixed
_audit_creation_date 2018-12-16
_audit_creation_method
;
Olex2 1.2
(compiled 2018.05.29 svn.r3508 for OlexSys, GUI svn.r5506)
;
_audit_update_record
;
2018-12-18 deposited with the CCDC.
2019-01-09 downloaded from the CCDC.
;
_cell_angle_alpha 90
_cell_angle_beta 98.4400(10)
_cell_angle_gamma 90
_cell_formula_units_Z 4
_cell_length_a 27.6717(16)
_cell_length_b 13.4767(8)
_cell_length_c 22.8522(13)
_cell_measurement_reflns_used 8358
_cell_measurement_temperature 296(2)
_cell_measurement_theta_max 28.43
_cell_measurement_theta_min 2.16
_cell_volume 8429.8(8)
_computing_cell_refinement 'SAINT V8.18C (?, 2016)'
_computing_data_reduction 'SAINT V8.18C (?, 2016)'
_computing_molecular_graphics 'Olex2 (Dolomanov et al., 2009)'
_computing_publication_material 'Olex2 (Dolomanov et al., 2009)'
_computing_structure_refinement 'ShelXL (Sheldrick, 2015)'
_computing_structure_solution 'SHELXS-97 (Sheldrick, 1990)'
_diffrn_ambient_temperature 296.15
_diffrn_measured_fraction_theta_full 0.999
_diffrn_measured_fraction_theta_max 0.991
_diffrn_measurement_device_type 'Bruker D8 Venture'
_diffrn_measurement_method 'phi and omega scans'
_diffrn_radiation_monochromator graphite
_diffrn_radiation_type MoK\a
_diffrn_radiation_wavelength 0.71073
_diffrn_reflns_av_R_equivalents 0.0477
_diffrn_reflns_av_unetI/netI 0.0565
_diffrn_reflns_Laue_measured_fraction_full 0.999
_diffrn_reflns_Laue_measured_fraction_max 0.991
_diffrn_reflns_limit_h_max 36
_diffrn_reflns_limit_h_min -18
_diffrn_reflns_limit_k_max 17
_diffrn_reflns_limit_k_min -18
_diffrn_reflns_limit_l_max 30
_diffrn_reflns_limit_l_min -30
_diffrn_reflns_number 30611
_diffrn_reflns_point_group_measured_fraction_full 0.999
_diffrn_reflns_point_group_measured_fraction_max 0.991
_diffrn_reflns_theta_full 25.242
_diffrn_reflns_theta_max 28.458
_diffrn_reflns_theta_min 1.488
_exptl_absorpt_coefficient_mu 2.822
_exptl_absorpt_correction_T_max 0.9711
_exptl_absorpt_correction_T_min 0.5326
_exptl_absorpt_correction_type multi-scan
_exptl_absorpt_process_details SADABS
_exptl_crystal_colour colourless
_exptl_crystal_colour_primary colourless
_exptl_crystal_density_diffrn 2.372
_exptl_crystal_density_method 'not measured'
_exptl_crystal_description block
_exptl_crystal_F_000 5896
_exptl_crystal_size_max 0.16
_exptl_crystal_size_mid 0.12
_exptl_crystal_size_min 0.1
_refine_diff_density_max 1.122
_refine_diff_density_min -1.239
_refine_diff_density_rms 0.151
_refine_ls_extinction_method none
_refine_ls_goodness_of_fit_ref 0.979
_refine_ls_hydrogen_treatment mixed
_refine_ls_matrix_type full
_refine_ls_number_parameters 542
_refine_ls_number_reflns 10553
_refine_ls_number_restraints 6
_refine_ls_restrained_S_all 0.979
_refine_ls_R_factor_all 0.0599
_refine_ls_R_factor_gt 0.0358
_refine_ls_shift/su_max 0.002
_refine_ls_shift/su_mean 0.000
_refine_ls_structure_factor_coef Fsqd
_refine_ls_weighting_details 'w=1/[\s^2^(Fo^2^)+(0.0408P)^2^] where P=(Fo^2^+2Fc^2^)/3'
_refine_ls_weighting_scheme calc
_refine_ls_wR_factor_gt 0.0754
_refine_ls_wR_factor_ref 0.0838
_reflns_Friedel_coverage 0.000
_reflns_number_gt 7852
_reflns_number_total 10553
_reflns_threshold_expression 'I > 2\s(I)'
_cod_data_source_file c8ce01971a2.cif
_cod_data_source_block y_CCDC2
_cod_depositor_comments 'Adding full bibliography for 7232067--7232073.cif.'
_cod_original_formula_sum 'C12 H107 Cr2 Cu3 Mo12 N12 O71.50'
_cod_database_code 7232070
_shelx_shelxl_version_number 2018/3
_shelx_space_group_comment
;
The symmetry employed for this shelxl refinement is uniquely defined
by the following loop, which should always be used as a source of
symmetry information in preference to the above space-group names.
They are only intended as comments.
;
_olex2_refinement_description
;
1. Fixed Uiso
 At 1.2 times of:
  All C(H,H) groups, All N(H,H) groups
 At 1.5 times of:
  All N(H,H,H,H,H,H) groups, All O(H) groups, All O(H,H) groups
2. Restrained distances
 H9-O9 = H12-O12 = H11-O11
 0.85 with sigma of 0.02
 H23-O23 = H24-O24 = H19-O19
 0.85 with sigma of 0.02
3. Others
 Fixed Sof: H4WA(0.5) H4WB(0.5) O13W(0.25) H13W(0.5)
4.a Riding coordinates:
 O1W(H1WA,H1WB), O2W(H2WA,H2WB), O3W(H3WA,H3WB), O4W(H4WA,H4WB), O6W(H6WA,
 H6WB), O7W(H7WA,H7WB), O10W(H10A,H10B), O11W(H11A,H11B), O12W(H12A,H12B),
 O13W(H13W)
4.b Free rotating group:
 O5W(H5WA,H5WB), O8W(H8WA,H8WB), O9W(H9WA,H9WB)
4.c Secondary CH2 refined with riding coordinates:
 N1(H1A,H1B), N2(H2A,H2B), N3(H3A,H3B), N4(H4A,H4B), C1(H1C,H1D), C2(H2C,H2D),
 C3(H3C,H3D), C4(H4C,H4D), N5(H5A,H5B), N6(H6A,H6B), C5(H5C,H5D), C6(H6C,H6D)
;
_olex2_submission_special_instructions 'No special instructions were received'

loop_
_space_group_symop_operation_xyz
'x, y, z'
'-x, y, -z+1/2'
'x+1/2, y+1/2, z'
'-x+1/2, y+1/2, -z+1/2'
'-x, -y, -z'
'x, -y, z-1/2'
'-x+1/2, -y+1/2, -z'
'x+1/2, -y+1/2, z-1/2'

loop_
_atom_site_label
_atom_site_type_symbol
_atom_site_fract_x
_atom_site_fract_y
_atom_site_fract_z
_atom_site_U_iso_or_equiv
_atom_site_adp_type
_atom_site_occupancy
_atom_site_site_symmetry_order
_atom_site_calc_flag
_atom_site_refinement_flags_posn
_atom_site_refinement_flags_adp
_atom_site_refinement_flags_occupancy
Mo1 Mo 0.69875(2) 0.57665(2) 0.40602(2) 0.01999(8) Uani 1 1 d . . .
Mo2 Mo 0.71716(2) 0.53000(2) 0.55112(2) 0.02159(8) Uani 1 1 d . . .
Mo3 Mo 0.73248(2) 0.79419(2) 0.35495(2) 0.01975(8) Uani 1 1 d . . .
Cu1 Cu 0.74925(2) 0.34337(4) 0.68547(3) 0.03156(13) Uani 1 1 d . . .
Cr1 Cr 0.750000 0.750000 0.500000 0.01370(17) Uani 1 2 d S T P
O1 O 0.75589(13) 0.4458(2) 0.59046(14) 0.0364(8) Uani 1 1 d . . .
O2 O 0.75697(12) 0.7364(2) 0.29969(13) 0.0331(7) Uani 1 1 d . . .
O3 O 0.64117(12) 0.5295(2) 0.40152(15) 0.0385(8) Uani 1 1 d . . .
O4 O 0.72518(13) 0.5175(2) 0.35275(14) 0.0353(8) Uani 1 1 d . . .
O5 O 0.71119(10) 0.62640(19) 0.61325(12) 0.0228(6) Uani 1 1 d . . .
O6 O 0.73241(11) 0.50256(19) 0.47307(12) 0.0237(6) Uani 1 1 d . . .
O7 O 0.66026(13) 0.4790(2) 0.54630(15) 0.0385(8) Uani 1 1 d . . .
O8 O 0.69618(12) 0.8865(2) 0.32059(14) 0.0330(7) Uani 1 1 d . . .
O9 O 0.76305(9) 0.68600(18) 0.42658(12) 0.0172(5) Uani 1 1 d D . .
O10 O 0.68100(10) 0.70280(19) 0.36706(12) 0.0221(6) Uani 1 1 d . . .
O11 O 0.69244(9) 0.66181(18) 0.49080(12) 0.0175(5) Uani 1 1 d D . .
O12 O 0.72006(10) 0.85489(19) 0.44665(12) 0.0185(6) Uani 1 1 d D . .
N1 N 0.72137(15) 0.4617(3) 0.72210(18) 0.0343(9) Uani 1 1 d . . .
H1A H 0.732118 0.463134 0.760752 0.041 Uiso 1 1 calc R . .
H1B H 0.731064 0.517134 0.706101 0.041 Uiso 1 1 calc R . .
N2 N 0.67918(15) 0.3060(3) 0.6612(2) 0.0456(11) Uani 1 1 d . . .
H2A H 0.668979 0.326062 0.624400 0.055 Uiso 1 1 calc R . .
H2B H 0.675704 0.240431 0.662741 0.055 Uiso 1 1 calc R . .
N3 N 0.77607(14) 0.2191(3) 0.65451(19) 0.0374(10) Uani 1 1 d . . .
H3A H 0.757308 0.167564 0.660472 0.045 Uiso 1 1 calc R . .
H3B H 0.776808 0.224693 0.615845 0.045 Uiso 1 1 calc R . .
N4 N 0.81914(14) 0.3752(3) 0.71646(18) 0.0338(9) Uani 1 1 d . . .
H4A H 0.826059 0.436818 0.706340 0.041 Uiso 1 1 calc R . .
H4B H 0.824117 0.371002 0.755748 0.041 Uiso 1 1 calc R . .
C1 C 0.6504(2) 0.3546(5) 0.7026(3) 0.0601(17) Uani 1 1 d . . .
H1C H 0.616039 0.354518 0.686110 0.072 Uiso 1 1 calc R . .
H1D H 0.654268 0.318947 0.739837 0.072 Uiso 1 1 calc R . .
C2 C 0.6678(2) 0.4561(4) 0.7121(3) 0.0582(17) Uani 1 1 d . . .
H2C H 0.655184 0.483510 0.746106 0.070 Uiso 1 1 calc R . .
H2D H 0.655272 0.495945 0.677878 0.070 Uiso 1 1 calc R . .
C3 C 0.85110(19) 0.3037(4) 0.6910(3) 0.0446(13) Uani 1 1 d . . .
H3C H 0.882421 0.298923 0.716262 0.053 Uiso 1 1 calc R . .
H3D H 0.856688 0.325872 0.652202 0.053 Uiso 1 1 calc R . .
C4 C 0.82614(19) 0.2044(3) 0.6864(3) 0.0442(13) Uani 1 1 d . . .
H4C H 0.843943 0.158149 0.665023 0.053 Uiso 1 1 calc R . .
H4D H 0.824836 0.177633 0.725583 0.053 Uiso 1 1 calc R . .
Mo4 Mo 0.40134(2) 1.06347(3) 0.40603(2) 0.02522(9) Uani 1 1 d . . .
Mo5 Mo 0.54928(2) 1.15983(2) 0.60347(2) 0.02250(8) Uani 1 1 d . . .
Mo6 Mo 0.44930(2) 1.21997(2) 0.51142(2) 0.02127(8) Uani 1 1 d . . .
Cu2 Cu 0.500000 1.500000 0.500000 0.02874(17) Uani 1 2 d S T P
Cr2 Cr 0.500000 1.000000 0.500000 0.01431(17) Uani 1 2 d S T P
O13 O 0.55582(13) 1.1483(3) 0.67818(15) 0.0439(9) Uani 1 1 d . . .
O14 O 0.34545(11) 1.0915(2) 0.42481(18) 0.0468(10) Uani 1 1 d . . .
O15 O 0.47958(10) 1.1903(2) 0.59059(13) 0.0252(6) Uani 1 1 d . . .
O16 O 0.39468(14) 1.0747(2) 0.33136(16) 0.0479(9) Uani 1 1 d . . .
O17 O 0.47285(13) 1.3341(2) 0.50193(15) 0.0384(8) Uani 1 1 d . . .
O18 O 0.57406(12) 1.2721(2) 0.59043(16) 0.0382(8) Uani 1 1 d . . .
O19 O 0.43454(10) 1.05357(19) 0.50487(13) 0.0201(6) Uani 1 1 d D . .
O20 O 0.39651(10) 0.9208(2) 0.41373(14) 0.0264(7) Uani 1 1 d . . .
O21 O 0.43529(11) 1.18545(19) 0.42811(13) 0.0253(6) Uani 1 1 d . . .
O22 O 0.39135(12) 1.2403(2) 0.52610(15) 0.0383(8) Uani 1 1 d . . .
O23 O 0.47759(10) 1.00096(19) 0.41370(12) 0.0180(5) Uani 1 1 d D . .
O24 O 0.47969(10) 0.86012(18) 0.49412(12) 0.0184(6) Uani 1 1 d D . .
N5 N 0.45046(17) 1.5539(3) 0.5490(2) 0.0480(12) Uani 1 1 d . . .
H5A H 0.438652 1.611635 0.534329 0.058 Uiso 1 1 calc R . .
H5B H 0.425735 1.511584 0.548610 0.058 Uiso 1 1 calc R . .
N6 N 0.54289(16) 1.4803(3) 0.57779(19) 0.0411(10) Uani 1 1 d . . .
H6A H 0.558185 1.422084 0.578405 0.049 Uiso 1 1 calc R . .
H6B H 0.565198 1.528172 0.583884 0.049 Uiso 1 1 calc R . .
H9 H 0.7926(10) 0.669(4) 0.424(3) 0.062 Uiso 1 1 d DR . .
H11 H 0.6643(11) 0.690(4) 0.489(3) 0.062 Uiso 1 1 d DR . .
H12 H 0.6912(10) 0.868(4) 0.450(3) 0.062 Uiso 1 1 d DR . .
H19 H 0.426(2) 1.027(4) 0.5350(17) 0.062 Uiso 1 1 d DR . .
H23 H 0.491(2) 1.025(4) 0.3867(19) 0.062 Uiso 1 1 d DR . .
H24 H 0.4637(19) 0.840(4) 0.5211(19) 0.062 Uiso 1 1 d DR . .
C5 C 0.4758(3) 1.5675(5) 0.6103(3) 0.0671(19) Uani 1 1 d . . .
H5C H 0.452293 1.567699 0.637864 0.081 Uiso 1 1 calc R . .
H5D H 0.493258 1.630080 0.613739 0.081 Uiso 1 1 calc R . .
C6 C 0.5106(3) 1.4832(5) 0.6235(3) 0.068(2) Uani 1 1 d . . .
H6C H 0.529867 1.492071 0.662144 0.082 Uiso 1 1 calc R . .
H6D H 0.492811 1.421213 0.623592 0.082 Uiso 1 1 calc R . .
O1W O 0.53146(13) 1.0963(3) 0.34181(16) 0.0461(9) Uani 1 1 d . . .
H1WA H 0.515595 1.126972 0.311130 0.069 Uiso 1 1 d R . .
H1WB H 0.545185 1.055112 0.321330 0.069 Uiso 1 1 d R . .
O2W O 0.38830(13) 1.3461(2) 0.36495(18) 0.0510(10) Uani 1 1 d . . .
H2WA H 0.403144 1.297709 0.383428 0.076 Uiso 1 1 d R . .
H2WB H 0.358984 1.351319 0.369658 0.076 Uiso 1 1 d R . .
O3W O 0.42492(15) 0.7817(3) 0.56686(17) 0.0561(11) Uani 1 1 d . . .
H3WA H 0.433166 0.805256 0.601388 0.084 Uiso 1 1 d R . .
H3WB H 0.394096 0.787036 0.558098 0.084 Uiso 1 1 d R . .
O4W O 1.000000 0.2716(4) 0.750000 0.0607(16) Uani 1 2 d S T P
H4WA H 1.025240 0.236553 0.748030 0.091 Uiso 0.5 1 d R . .
H4WB H 0.984750 0.240503 0.774010 0.091 Uiso 0.5 1 d R . .
O5W O 0.68659(17) 0.9042(4) 0.1976(2) 0.0667(12) Uani 1 1 d . . .
H5WA H 0.668682 0.940053 0.172649 0.100 Uiso 1 1 d G . .
H5WB H 0.672164 0.894081 0.227462 0.100 Uiso 1 1 d G . .
O6W O 0.36490(14) 1.0140(3) 0.57710(19) 0.0609(11) Uani 1 1 d . . .
H6WA H 0.376582 0.990191 0.610668 0.091 Uiso 1 1 d R . .
H6WB H 0.341842 0.969371 0.574808 0.091 Uiso 1 1 d R . .
O7W O 0.59053(15) 1.0227(3) 0.78555(18) 0.0621(11) Uani 1 1 d . . .
H7WA H 0.579105 1.019878 0.748979 0.093 Uiso 1 1 d R . .
H7WB H 0.580235 1.077329 0.797159 0.093 Uiso 1 1 d R . .
O8W O 0.82622(19) 0.2190(3) 0.54049(19) 0.0635(12) Uani 1 1 d . . .
H8WA H 0.807771 0.251160 0.514104 0.095 Uiso 1 1 d G . .
H8WB H 0.838605 0.173586 0.521476 0.095 Uiso 1 1 d G . .
O9W O 0.80713(17) 0.3621(3) 0.4548(3) 0.0727(14) Uani 1 1 d . . .
H9WA H 0.832703 0.390493 0.446409 0.109 Uiso 1 1 d G . .
H9WB H 0.789173 0.409378 0.463572 0.109 Uiso 1 1 d G . .
O10W O 0.92880(16) 0.1352(3) 0.7600(2) 0.0708(13) Uani 1 1 d . . .
H10A H 0.927948 0.081487 0.743204 0.106 Uiso 1 1 d R . .
H10B H 0.916677 0.128497 0.791904 0.106 Uiso 1 1 d R . .
O11W O 0.41160(17) 1.2138(4) 0.6687(2) 0.098(2) Uani 1 1 d . . .
H11A H 0.429870 1.220940 0.646183 0.146 Uiso 1 1 d R . .
H11B H 0.387160 1.247680 0.653073 0.146 Uiso 1 1 d R . .
O12W O 0.5689(2) 0.5599(4) 0.2815(3) 0.119(2) Uani 1 1 d . . .
H12A H 0.582080 0.591630 0.311837 0.179 Uiso 1 1 d R . .
H12B H 0.553250 0.603600 0.259637 0.179 Uiso 1 1 d R . .
O13W O 0.500000 1.2867(7) 0.750000 0.052(3) Uani 0.5 2 d S T P
H13W H 0.485760 1.245569 0.725330 0.079 Uiso 0.5 1 d R . .

loop_
_atom_site_aniso_label
_atom_site_aniso_U_11
_atom_site_aniso_U_22
_atom_site_aniso_U_33
_atom_site_aniso_U_23
_atom_site_aniso_U_13
_atom_site_aniso_U_12
Mo1 0.02367(18) 0.01714(16) 0.01997(18) -0.00293(13) 0.00594(14) -0.00201(13)
Mo2 0.02814(19) 0.01581(16) 0.02189(19) 0.00091(13) 0.00723(15) -0.00187(14)
Mo3 0.02352(18) 0.01882(16) 0.01784(17) 0.00015(13) 0.00611(14) 0.00081(14)
Cu1 0.0291(3) 0.0273(3) 0.0386(3) -0.0064(2) 0.0059(3) 0.0006(2)
Cr1 0.0134(4) 0.0126(4) 0.0163(4) -0.0001(3) 0.0060(3) 0.0023(3)
O1 0.057(2) 0.0210(15) 0.0316(18) 0.0068(13) 0.0066(16) 0.0096(15)
O2 0.0403(19) 0.0369(17) 0.0253(17) -0.0057(13) 0.0157(15) -0.0065(15)
O3 0.0359(19) 0.0399(19) 0.039(2) -0.0015(15) 0.0048(16) -0.0158(15)
O4 0.052(2) 0.0264(16) 0.0304(18) -0.0076(13) 0.0150(16) 0.0037(15)
O5 0.0247(15) 0.0216(14) 0.0246(15) -0.0006(12) 0.0120(13) -0.0025(12)
O6 0.0309(16) 0.0174(13) 0.0245(16) -0.0022(11) 0.0100(13) 0.0044(12)
O7 0.043(2) 0.0335(17) 0.041(2) -0.0013(15) 0.0142(17) -0.0157(15)
O8 0.0336(17) 0.0291(16) 0.0347(19) 0.0081(14) -0.0005(15) 0.0052(14)
O9 0.0161(13) 0.0173(13) 0.0194(14) -0.0014(10) 0.0066(11) 0.0026(11)
O10 0.0204(14) 0.0217(14) 0.0246(15) 0.0004(11) 0.0044(12) 0.0008(11)
O11 0.0140(13) 0.0150(12) 0.0251(15) 0.0004(11) 0.0079(11) 0.0024(10)
O12 0.0166(13) 0.0164(13) 0.0232(15) 0.0005(11) 0.0054(12) 0.0044(11)
N1 0.048(2) 0.0240(18) 0.034(2) 0.0018(16) 0.016(2) -0.0013(17)
N2 0.034(2) 0.049(3) 0.051(3) -0.019(2) -0.001(2) 0.001(2)
N3 0.036(2) 0.028(2) 0.049(3) -0.0026(18) 0.008(2) 0.0023(17)
N4 0.035(2) 0.032(2) 0.036(2) -0.0024(17) 0.0098(18) -0.0063(17)
C1 0.034(3) 0.074(4) 0.073(4) -0.023(3) 0.012(3) 0.003(3)
C2 0.048(4) 0.052(3) 0.079(5) -0.009(3) 0.022(3) 0.013(3)
C3 0.031(3) 0.042(3) 0.063(4) -0.001(3) 0.015(3) 0.000(2)
C4 0.038(3) 0.031(3) 0.065(4) 0.005(2) 0.012(3) 0.007(2)
Mo4 0.01942(18) 0.01963(17) 0.0342(2) -0.00333(15) -0.00403(16) 0.00723(14)
Mo5 0.02086(18) 0.01695(16) 0.0286(2) -0.00518(14) -0.00001(15) 0.00383(13)
Mo6 0.01934(17) 0.01247(15) 0.0318(2) -0.00141(13) 0.00305(15) 0.00523(13)
Cu2 0.0286(4) 0.0185(3) 0.0398(5) 0.0004(3) 0.0071(4) 0.0007(3)
Cr2 0.0121(4) 0.0109(4) 0.0205(4) 0.0005(3) 0.0041(3) 0.0026(3)
O13 0.051(2) 0.049(2) 0.0304(19) -0.0071(16) 0.0010(17) 0.0132(18)
O14 0.0212(16) 0.0349(18) 0.081(3) -0.0109(18) -0.0038(18) 0.0114(14)
O15 0.0215(15) 0.0230(14) 0.0318(17) -0.0060(12) 0.0061(13) 0.0065(12)
O16 0.062(2) 0.0398(19) 0.035(2) -0.0012(16) -0.0148(18) 0.0084(18)
O17 0.050(2) 0.0171(14) 0.047(2) 0.0001(14) 0.0019(17) -0.0017(14)
O18 0.0303(18) 0.0216(15) 0.059(2) -0.0071(15) -0.0052(16) -0.0020(13)
O19 0.0170(14) 0.0166(13) 0.0286(16) 0.0002(11) 0.0094(12) 0.0048(11)
O20 0.0154(14) 0.0198(14) 0.0432(19) -0.0070(13) 0.0015(13) 0.0023(11)
O21 0.0296(16) 0.0167(13) 0.0281(16) 0.0031(12) -0.0005(13) 0.0060(12)
O22 0.0305(18) 0.0391(18) 0.044(2) -0.0091(15) 0.0033(16) 0.0150(15)
O23 0.0182(14) 0.0164(12) 0.0201(14) 0.0012(11) 0.0052(11) 0.0034(11)
O24 0.0187(14) 0.0130(12) 0.0244(15) -0.0001(11) 0.0061(12) -0.0006(10)
N5 0.046(3) 0.033(2) 0.071(3) -0.004(2) 0.029(3) -0.001(2)
N6 0.049(3) 0.0176(18) 0.054(3) -0.0019(18) -0.003(2) -0.0016(17)
C5 0.092(5) 0.049(4) 0.066(5) -0.012(3) 0.034(4) -0.006(4)
C6 0.113(6) 0.052(4) 0.039(3) 0.002(3) 0.006(4) -0.021(4)
O1W 0.051(2) 0.048(2) 0.044(2) 0.0037(17) 0.0211(19) 0.0017(18)
O2W 0.041(2) 0.041(2) 0.074(3) 0.0278(19) 0.017(2) 0.0115(17)
O3W 0.051(2) 0.071(3) 0.052(3) -0.001(2) 0.025(2) -0.013(2)
O4W 0.060(4) 0.059(4) 0.065(4) 0.000 0.019(3) 0.000
O5W 0.072(3) 0.078(3) 0.050(3) 0.013(2) 0.007(2) 0.026(3)
O6W 0.043(2) 0.076(3) 0.067(3) 0.003(2) 0.021(2) 0.003(2)
O7W 0.062(3) 0.078(3) 0.047(2) 0.012(2) 0.008(2) -0.005(2)
O8W 0.075(3) 0.054(3) 0.061(3) -0.008(2) 0.007(3) -0.006(2)
O9W 0.055(3) 0.052(2) 0.119(4) 0.028(3) 0.041(3) 0.010(2)
O10W 0.064(3) 0.084(3) 0.067(3) 0.011(3) 0.019(3) -0.002(2)
O11W 0.061(3) 0.169(5) 0.072(3) 0.055(3) 0.039(3) 0.054(3)
O12W 0.132(5) 0.124(5) 0.116(5) -0.039(4) 0.069(5) -0.043(4)
O13W 0.087(9) 0.036(5) 0.039(6) 0.000 0.024(6) 0.000

loop_
_atom_type_symbol
_atom_type_description
_atom_type_scat_dispersion_real
_atom_type_scat_dispersion_imag
_atom_type_scat_source
C C 0.0033 0.0016 'International Tables Vol C Tables 4.2.6.8 and 6.1.1.4'
H H 0.0000 0.0000 'International Tables Vol C Tables 4.2.6.8 and 6.1.1.4'
Cr Cr 0.3209 0.6236 'International Tables Vol C Tables 4.2.6.8 and 6.1.1.4'
Cu Cu 0.3201 1.2651 'International Tables Vol C Tables 4.2.6.8 and 6.1.1.4'
Mo Mo -1.6832 0.6857 'International Tables Vol C Tables 4.2.6.8 and 6.1.1.4'
N N 0.0061 0.0033 'International Tables Vol C Tables 4.2.6.8 and 6.1.1.4'
O O 0.0106 0.0060 'International Tables Vol C Tables 4.2.6.8 and 6.1.1.4'

loop_
_geom_angle_atom_site_label_1
_geom_angle_atom_site_label_2
_geom_angle_atom_site_label_3
_geom_angle
_geom_angle_site_symmetry_1
_geom_angle_site_symmetry_3
O3 Mo1 O4 106.10(16) . .
O3 Mo1 O6 101.02(14) . .
O3 Mo1 O9 159.64(13) . .
O3 Mo1 O10 97.30(14) . .
O3 Mo1 O11 92.95(13) . .
O4 Mo1 O6 96.66(14) . .
O4 Mo1 O9 92.60(13) . .
O4 Mo1 O10 100.81(13) . .
O4 Mo1 O11 159.25(14) . .
O6 Mo1 O9 84.36(11) . .
O6 Mo1 O10 150.03(12) . .
O6 Mo1 O11 71.16(10) . .
O10 Mo1 O9 70.77(10) . .
O10 Mo1 O11 84.46(10) . .
O11 Mo1 O9 70.01(9) . .
O1 Mo2 O5 99.88(14) . .
O1 Mo2 O6 98.79(13) . .
O1 Mo2 O11 159.03(13) . .
O1 Mo2 O12 91.28(13) . 7_666
O5 Mo2 O11 82.63(10) . .
O5 Mo2 O12 71.47(10) . 7_666
O6 Mo2 O5 148.78(11) . .
O6 Mo2 O11 71.26(10) . .
O6 Mo2 O12 83.34(11) . 7_666
O7 Mo2 O1 105.43(16) . .
O7 Mo2 O5 98.02(14) . .
O7 Mo2 O6 100.84(14) . .
O7 Mo2 O11 94.73(13) . .
O7 Mo2 O12 161.78(13) . 7_666
O11 Mo2 O12 69.62(9) . 7_666
O2 Mo3 O5 98.30(13) . 7_666
O2 Mo3 O8 105.17(16) . .
O2 Mo3 O9 95.42(13) . .
O2 Mo3 O10 101.31(13) . .
O2 Mo3 O12 163.00(13) . .
O5 Mo3 O9 83.69(10) 7_666 .
O5 Mo3 O12 71.65(10) 7_666 .
O8 Mo3 O5 98.94(14) . 7_666
O8 Mo3 O9 158.55(13) . .
O8 Mo3 O10 97.67(13) . .
O8 Mo3 O12 90.18(13) . .
O9 Mo3 O12 70.31(9) . .
O10 Mo3 O5 149.92(12) . 7_666
O10 Mo3 O9 71.99(11) . .
O10 Mo3 O12 83.42(10) . .
N1 Cu1 O1 90.27(13) . .
N2 Cu1 O1 94.99(16) . .
N2 Cu1 N1 84.21(17) . .
N2 Cu1 N3 94.95(17) . .
N2 Cu1 N4 175.07(18) . .
N3 Cu1 O1 94.23(14) . .
N3 Cu1 N1 175.47(16) . .
N3 Cu1 N4 85.16(16) . .
N4 Cu1 O1 89.92(14) . .
N4 Cu1 N1 95.30(16) . .
O9 Cr1 O9 180.0 7_666 .
O9 Cr1 O11 96.24(11) 7_666 .
O9 Cr1 O11 96.24(11) . 7_666
O9 Cr1 O11 83.76(11) 7_666 7_666
O9 Cr1 O11 83.76(11) . .
O9 Cr1 O12 95.75(11) . 7_666
O9 Cr1 O12 84.25(11) 7_666 7_666
O9 Cr1 O12 95.75(11) 7_666 .
O9 Cr1 O12 84.25(11) . .
O11 Cr1 O11 180.0 7_666 .
O12 Cr1 O11 96.13(11) 7_666 7_666
O12 Cr1 O11 96.13(11) . .
O12 Cr1 O11 83.87(11) . 7_666
O12 Cr1 O11 83.87(11) 7_666 .
O12 Cr1 O12 180.0 7_666 .
Mo2 O1 Cu1 132.15(17) . .
Mo3 O5 Mo2 119.38(13) 7_666 .
Mo2 O6 Mo1 119.02(13) . .
Mo1 O9 H9 122(4) . .
Mo3 O9 Mo1 93.97(10) . .
Mo3 O9 H9 113(4) . .
Cr1 O9 Mo1 102.79(11) . .
Cr1 O9 Mo3 103.81(11) . .
Cr1 O9 H9 117(4) . .
Mo3 O10 Mo1 118.66(14) . .
Mo1 O11 Mo2 93.88(9) . .
Mo1 O11 H11 111(4) . .
Mo2 O11 H11 125(4) . .
Cr1 O11 Mo1 103.44(11) . .
Cr1 O11 Mo2 103.76(11) . .
Cr1 O11 H11 116(4) . .
Mo2 O12 H12 125(4) 7_666 .
Mo3 O12 Mo2 92.63(9) . 7_666
Mo3 O12 H12 115(4) . .
Cr1 O12 Mo2 102.74(11) . 7_666
Cr1 O12 Mo3 101.62(10) . .
Cr1 O12 H12 115(4) . .
Cu1 N1 H1A 109.8 . .
Cu1 N1 H1B 109.8 . .
H1A N1 H1B 108.2 . .
C2 N1 Cu1 109.6(3) . .
C2 N1 H1A 109.8 . .
C2 N1 H1B 109.8 . .
Cu1 N2 H2A 110.2 . .
Cu1 N2 H2B 110.2 . .
H2A N2 H2B 108.5 . .
C1 N2 Cu1 107.7(3) . .
C1 N2 H2A 110.2 . .
C1 N2 H2B 110.2 . .
Cu1 N3 H3A 110.1 . .
Cu1 N3 H3B 110.1 . .
H3A N3 H3B 108.4 . .
C4 N3 Cu1 107.9(3) . .
C4 N3 H3A 110.1 . .
C4 N3 H3B 110.1 . .
Cu1 N4 H4A 109.9 . .
Cu1 N4 H4B 109.9 . .
H4A N4 H4B 108.3 . .
C3 N4 Cu1 108.8(3) . .
C3 N4 H4A 109.9 . .
C3 N4 H4B 109.9 . .
N2 C1 H1C 110.0 . .
N2 C1 H1D 110.0 . .
H1C C1 H1D 108.4 . .
C2 C1 N2 108.4(5) . .
C2 C1 H1C 110.0 . .
C2 C1 H1D 110.0 . .
N1 C2 H2C 109.2 . .
N1 C2 H2D 109.2 . .
C1 C2 N1 112.1(5) . .
C1 C2 H2C 109.2 . .
C1 C2 H2D 109.2 . .
H2C C2 H2D 107.9 . .
N4 C3 H3C 110.1 . .
N4 C3 H3D 110.1 . .
N4 C3 C4 108.2(4) . .
H3C C3 H3D 108.4 . .
C4 C3 H3C 110.1 . .
C4 C3 H3D 110.1 . .
N3 C4 C3 107.6(4) . .
N3 C4 H4C 110.2 . .
N3 C4 H4D 110.2 . .
C3 C4 H4C 110.2 . .
C3 C4 H4D 110.2 . .
H4C C4 H4D 108.5 . .
O14 Mo4 O19 90.68(15) . .
O14 Mo4 O20 96.90(14) . .
O14 Mo4 O21 99.81(14) . .
O14 Mo4 O23 159.27(15) . .
O16 Mo4 O14 105.35(19) . .
O16 Mo4 O19 162.97(15) . .
O16 Mo4 O20 100.42(15) . .
O16 Mo4 O21 99.48(15) . .
O16 Mo4 O23 94.22(15) . .
O20 Mo4 O19 82.93(11) . .
O20 Mo4 O23 72.44(10) . .
O21 Mo4 O19 71.61(11) . .
O21 Mo4 O20 149.53(12) . .
O21 Mo4 O23 83.30(11) . .
O23 Mo4 O19 70.71(9) . .
O13 Mo5 O15 97.36(15) . .
O13 Mo5 O18 105.71(17) . .
O13 Mo5 O20 100.44(15) . 5_676
O13 Mo5 O23 93.97(14) . 5_676
O13 Mo5 O24 161.18(14) . 5_676
O15 Mo5 O23 83.42(10) . 5_676
O15 Mo5 O24 71.24(11) . 5_676
O18 Mo5 O15 101.57(13) . .
O18 Mo5 O20 96.82(14) . 5_676
O18 Mo5 O23 158.74(14) . 5_676
O18 Mo5 O24 91.51(14) . 5_676
O20 Mo5 O15 149.82(12) 5_676 .
O20 Mo5 O23 71.27(10) 5_676 5_676
O20 Mo5 O24 84.65(11) 5_676 5_676
O24 Mo5 O23 70.32(9) 5_676 5_676
O15 Mo6 O19 84.63(11) . .
O15 Mo6 O21 150.44(11) . .
O15 Mo6 O24 72.00(11) . 5_676
O17 Mo6 O15 100.73(14) . .
O17 Mo6 O19 162.09(14) . .
O17 Mo6 O21 96.72(14) . .
O17 Mo6 O22 105.59(16) . .
O17 Mo6 O24 94.15(13) . 5_676
O21 Mo6 O19 72.07(11) . .
O21 Mo6 O24 83.16(11) . 5_676
O22 Mo6 O15 98.09(14) . .
O22 Mo6 O19 90.38(13) . .
O22 Mo6 O21 99.96(14) . .
O22 Mo6 O24 159.41(13) . 5_676
O24 Mo6 O19 71.07(9) 5_676 .
O17 Cu2 O17 180.0 . 5_686
N5 Cu2 O17 85.05(15) . 5_686
N5 Cu2 O17 94.95(15) 5_686 5_686
N5 Cu2 O17 94.95(15) . .
N5 Cu2 O17 85.05(15) 5_686 .
N5 Cu2 N5 180.00(17) 5_686 .
N6 Cu2 O17 90.37(13) 5_686 5_686
N6 Cu2 O17 89.63(13) 5_686 .
N6 Cu2 O17 90.36(13) . .
N6 Cu2 O17 89.64(13) . 5_686
N6 Cu2 N5 94.71(19) . 5_686
N6 Cu2 N5 94.70(19) 5_686 .
N6 Cu2 N5 85.29(19) 5_686 5_686
N6 Cu2 N5 85.29(19) . .
N6 Cu2 N6 180.0 . 5_686
O19 Cr2 O19 180.0 . 5_676
O19 Cr2 O23 84.13(11) 5_676 5_676
O19 Cr2 O23 95.87(11) . 5_676
O19 Cr2 O23 84.13(11) . .
O19 Cr2 O23 95.88(11) 5_676 .
O23 Cr2 O23 180.00(14) . 5_676
O24 Cr2 O19 95.70(11) . .
O24 Cr2 O19 95.71(11) 5_676 5_676
O24 Cr2 O19 84.30(11) . 5_676
O24 Cr2 O19 84.30(11) 5_676 .
O24 Cr2 O23 83.89(11) . .
O24 Cr2 O23 96.11(11) 5_676 .
O24 Cr2 O23 83.89(11) 5_676 5_676
O24 Cr2 O23 96.11(11) . 5_676
O24 Cr2 O24 180.0 5_676 .
Mo6 O15 Mo5 118.08(14) . .
Mo6 O17 Cu2 171.9(2) . .
Mo4 O19 H19 134(4) . .
Mo6 O19 Mo4 92.80(10) . .
Mo6 O19 H19 116(4) . .
Cr2 O19 Mo4 101.70(11) . .
Cr2 O19 Mo6 101.95(11) . .
Cr2 O19 H19 106(4) . .
Mo4 O20 Mo5 118.17(14) . 5_676
Mo4 O21 Mo6 118.76(14) . .
Mo4 O23 Mo5 93.62(10) . 5_676
Mo4 O23 H23 109(4) . .
Mo5 O23 H23 114(4) 5_676 .
Cr2 O23 Mo4 103.46(11) . .
Cr2 O23 Mo5 102.10(11) . 5_676
Cr2 O23 H23 129(4) . .
Mo5 O24 H24 122(4) 5_676 .
Mo6 O24 Mo5 94.18(10) 5_676 5_676
Mo6 O24 H24 116(4) 5_676 .
Cr2 O24 Mo5 103.68(11) . 5_676
Cr2 O24 Mo6 102.68(11) . 5_676
Cr2 O24 H24 115(4) . .
Cu2 N5 H5A 110.2 . .
Cu2 N5 H5B 110.2 . .
H5A N5 H5B 108.5 . .
C5 N5 Cu2 107.6(4) . .
C5 N5 H5A 110.2 . .
C5 N5 H5B 110.2 . .
Cu2 N6 H6A 110.4 . .
Cu2 N6 H6B 110.4 . .
H6A N6 H6B 108.6 . .
C6 N6 Cu2 106.5(4) . .
C6 N6 H6A 110.4 . .
C6 N6 H6B 110.4 . .
N5 C5 H5C 110.2 . .
N5 C5 H5D 110.2 . .
N5 C5 C6 107.4(5) . .
H5C C5 H5D 108.5 . .
C6 C5 H5C 110.2 . .
C6 C5 H5D 110.2 . .
N6 C6 C5 108.6(5) . .
N6 C6 H6C 110.0 . .
N6 C6 H6D 110.0 . .
C5 C6 H6C 110.0 . .
C5 C6 H6D 110.0 . .
H6C C6 H6D 108.4 . .
H1WA O1W H1WB 94.6 . .
H2WA O2W H2WB 114.1 . .
H3WA O3W H3WB 108.1 . .
H4WA O4W H4WA 112.5 . 2_756
H4WA O4W H4WB 104.5 2_756 2_756
H4WA O4W H4WB 37.1 . 2_756
H4WA O4W H4WB 104.5 . .
H4WB O4W H4WA 37.1 . 2_756
H4WB O4W H4WB 121.0 . 2_756
H5WA O5W H5WB 109.5 . .
H6WA O6W H6WB 88.4 . .
H7WA O7W H7WB 104.7 . .
H8WA O8W H8WB 104.5 . .
H9WA O9W H9WB 104.5 . .
H10A O10W H10B 108.7 . .
H11A O11W H11B 102.2 . .
H12A O12W H12B 104.5 . .
H13W O13W H13W 98.1 . 2_656

loop_
_geom_bond_atom_site_label_1
_geom_bond_atom_site_label_2
_geom_bond_distance
_geom_bond_site_symmetry_2
Mo1 O3 1.704(3) .
Mo1 O4 1.707(3) .
Mo1 O6 1.948(3) .
Mo1 O9 2.305(3) .
Mo1 O10 1.948(3) .
Mo1 O11 2.280(3) .
Mo2 O1 1.721(3) .
Mo2 O5 1.949(3) .
Mo2 O6 1.928(3) .
Mo2 O7 1.707(3) .
Mo2 O11 2.290(3) .
Mo2 O12 2.324(3) 7_666
Mo3 O2 1.707(3) .
Mo3 O5 1.942(3) 7_666
Mo3 O8 1.716(3) .
Mo3 O9 2.261(3) .
Mo3 O10 1.934(3) .
Mo3 O12 2.322(3) .
Cu1 O1 2.602(3) .
Cu1 N1 2.007(4) .
Cu1 N2 2.001(4) .
Cu1 N3 2.002(4) .
Cu1 N4 2.006(4) .
Cr1 O9 1.966(3) 7_666
Cr1 O9 1.967(3) .
Cr1 O11 1.974(3) .
Cr1 O11 1.973(3) 7_666
Cr1 O12 1.968(3) .
Cr1 O12 1.968(3) 7_666
O9 H9 0.859(19) .
O11 H11 0.863(19) .
O12 H12 0.833(19) .
N1 H1A 0.8900 .
N1 H1B 0.8900 .
N1 C2 1.469(7) .
N2 H2A 0.8900 .
N2 H2B 0.8900 .
N2 C1 1.475(7) .
N3 H3A 0.8900 .
N3 H3B 0.8900 .
N3 C4 1.481(6) .
N4 H4A 0.8900 .
N4 H4B 0.8900 .
N4 C3 1.483(6) .
C1 H1C 0.9700 .
C1 H1D 0.9700 .
C1 C2 1.456(8) .
C2 H2C 0.9700 .
C2 H2D 0.9700 .
C3 H3C 0.9700 .
C3 H3D 0.9700 .
C3 C4 1.503(7) .
C4 H4C 0.9700 .
C4 H4D 0.9700 .
Mo4 O14 1.707(3) .
Mo4 O16 1.696(4) .
Mo4 O19 2.314(3) .
Mo4 O20 1.938(3) .
Mo4 O21 1.924(3) .
Mo4 O23 2.255(3) .
Mo5 O13 1.697(3) .
Mo5 O15 1.952(3) .
Mo5 O18 1.706(3) .
Mo5 O20 1.938(3) 5_676
Mo5 O23 2.306(3) 5_676
Mo5 O24 2.272(3) 5_676
Mo6 O15 1.921(3) .
Mo6 O17 1.697(3) .
Mo6 O19 2.280(3) .
Mo6 O21 1.943(3) .
Mo6 O22 1.708(3) .
Mo6 O24 2.262(3) 5_676
Cu2 O17 2.361(3) .
Cu2 O17 2.361(3) 5_686
Cu2 N5 2.028(4) 5_686
Cu2 N5 2.028(4) .
Cu2 N6 2.005(4) .
Cu2 N6 2.005(4) 5_686
Cr2 O19 1.968(3) .
Cr2 O19 1.968(3) 5_676
Cr2 O23 1.979(3) 5_676
Cr2 O23 1.979(3) .
Cr2 O24 1.966(2) .
Cr2 O24 1.966(2) 5_676
O19 H19 0.843(19) .
O23 H23 0.836(19) .
O24 H24 0.852(19) .
N5 H5A 0.8900 .
N5 H5B 0.8900 .
N5 C5 1.481(8) .
N6 H6A 0.8900 .
N6 H6B 0.8900 .
N6 C6 1.470(7) .
C5 H5C 0.9700 .
C5 H5D 0.9700 .
C5 C6 1.493(9) .
C6 H6C 0.9700 .
C6 H6D 0.9700 .
O1W H1WA 0.8748 .
O1W H1WB 0.8503 .
O2W H2WA 0.8494 .
O2W H2WB 0.8369 .
O3W H3WA 0.8500 .
O3W H3WB 0.8500 .
O4W H4WA 0.8495 .
O4W H4WA 0.8495 2_756
O4W H4WB 0.8499 2_756
O4W H4WB 0.8499 .
O5W H5WA 0.8494 .
O5W H5WB 0.8505 .
O6W H6WA 0.8504 .
O6W H6WB 0.8729 .
O7W H7WA 0.8498 .
O7W H7WB 0.8456 .
O8W H8WA 0.8495 .
O8W H8WB 0.8510 .
O9W H9WA 0.8506 .
O9W H9WB 0.8498 .
O10W H10A 0.8181 .
O10W H10B 0.8506 .
O11W H11A 0.7776 .
O11W H11B 0.8496 .
O12W H12A 0.8499 .
O12W H12B 0.8492 .
O13W H13W 0.8456 .
O13W H13W 0.8456 2_656

loop_
_geom_torsion_atom_site_label_1
_geom_torsion_atom_site_label_2
_geom_torsion_atom_site_label_3
_geom_torsion_atom_site_label_4
_geom_torsion
_geom_torsion_site_symmetry_1
Cu1 N1 C2 C1 24.2(6) .
Cu1 N2 C1 C2 43.2(6) .
Cu1 N3 C4 C3 -42.2(5) .
Cu1 N4 C3 C4 -36.3(5) .
O5 Mo2 O1 Cu1 57.4(2) .
O6 Mo2 O1 Cu1 -147.7(2) .
O7 Mo2 O1 Cu1 -43.8(2) .
O11 Mo2 O1 Cu1 152.6(2) .
O12 Mo2 O1 Cu1 128.8(2) 7_666
N2 C1 C2 N1 -44.8(7) .
N4 C3 C4 N3 52.1(6) .
Cu2 N5 C5 C6 -37.6(5) .
Cu2 N6 C6 C5 -44.2(5) .
N5 C5 C6 N6 55.1(6) .
